data_7010996
loop_
_publ_author_name
'Michael G. B. Drew'
'Vitor F\'elix'
'Carlos C. Rom\~ao'
'Beatriz Royo'

_publ_section_title
;
 Bis-indenyl molybdenum(IV) halide complexes: synthesis and X-ray
 studies
;
_journal_issue 4
_journal_name_full 'J. Chem. Soc., Dalton Trans.'
_journal_page_first 584
_journal_page_last 590
_journal_paper_doi 10.1039/b106540h
_journal_year 2002
_chemical_formula_moiety '[Ind2Mo{POMe3}2][PF6]2'
_chemical_formula_sum 'C24 H32 F12 Mo O6 P4'
_chemical_formula_weight 864.32
_chemical_name_systematic
; 
? 
;
_space_group_IT_number 14
_symmetry_cell_setting monoclinic
_symmetry_space_group_name_Hall '-P 2ybc'
_symmetry_space_group_name_H-M 'P 1 21/c 1'
_atom_sites_solution_hydrogens geom
_atom_sites_solution_primary direct
_atom_sites_solution_secondary difmap
_audit_creation_method SHELXL-97
_cell_angle_alpha 90.00
_cell_angle_beta 99.99(1)
_cell_angle_gamma 90.00
_cell_formula_units_Z 4
_cell_length_a 12.447(17)
_cell_length_b 18.044(23)
_cell_length_c 14.977(19)
_cell_measurement_temperature 293(2)
_cell_volume 3313(7)
_computing_structure_refinement 'SHELXL-97 (Sheldrick, 1997)'
_computing_structure_solution 'SHELXS-97 (Sheldrick, 1990)'
_diffrn_ambient_temperature 293(2)
_diffrn_measured_fraction_theta_full 0.949
_diffrn_measured_fraction_theta_max 0.949
_diffrn_radiation_monochromator graphite
_diffrn_radiation_source 'fine-focus sealed tube'
_diffrn_radiation_type MoK\a
_diffrn_radiation_wavelength 0.71073
_diffrn_reflns_av_R_equivalents 0.0241
_diffrn_reflns_av_sigmaI/netI 0.0345
_diffrn_reflns_limit_h_max 15
_diffrn_reflns_limit_h_min 0
_diffrn_reflns_limit_k_max 22
_diffrn_reflns_limit_k_min -22
_diffrn_reflns_limit_l_max 18
_diffrn_reflns_limit_l_min -18
_diffrn_reflns_number 11295
_diffrn_reflns_theta_full 25.95
_diffrn_reflns_theta_max 25.95
_diffrn_reflns_theta_min 2.01
_exptl_absorpt_coefficient_mu 0.694
_exptl_crystal_density_diffrn 1.733
_exptl_crystal_density_method 'not measured'
_exptl_crystal_F_000 1736
_refine_diff_density_max 1.188
_refine_diff_density_min -0.636
_refine_diff_density_rms 0.140
_refine_ls_extinction_coef 0.0069(9)
_refine_ls_extinction_expression Fc^*^==kFc[1+0.001xFc^2^\l^3^/sin(2\q)]^-1/4^
_refine_ls_extinction_method SHELXL
_refine_ls_goodness_of_fit_ref 1.088
_refine_ls_hydrogen_treatment mixed
_refine_ls_matrix_type full
_refine_ls_number_parameters 431
_refine_ls_number_reflns 6352
_refine_ls_number_restraints 0
_refine_ls_restrained_S_all 1.088
_refine_ls_R_factor_all 0.0853
_refine_ls_R_factor_gt 0.0613
_refine_ls_shift/su_max 0.001
_refine_ls_shift/su_mean 0.000
_refine_ls_structure_factor_coef Fsqd
_refine_ls_weighting_details 'w==1/[\s^2^(Fo^2^)+(0.1225P)^2^+2.7157P] where P==(Fo^2^+2Fc^2^)/3'
_refine_ls_weighting_scheme calc
_refine_ls_wR_factor_gt 0.1714
_refine_ls_wR_factor_ref 0.1910
_reflns_number_gt 4839
_reflns_number_total 6352
_reflns_threshold_expression >2sigma(I)
_cod_data_source_file b106540h.txt
_cod_data_source_block compound_6_[Ind2Mo{POMe3}2][PF6]2
_cod_depositor_comments
;
The following automatic conversions were performed:
'_symmetry_cell_setting' value 'Monoclinic' changed to 'monoclinic'
according to '/home/saulius/struct/CIF-dictionaries/cif_core.dic'
dictionary named 'cif_core.dic' version 2.4.1 from 2010-06-29.

Automatic conversion script
Id: cif_fix_enum 1527 2010-12-29 10:47:43Z saulius 

The following automatic conversions were performed:

'_refine_ls_weighting_scheme' value 'calc
w==1/[\s^2^(Fo^2^)+(0.1225P)^2^+2.7157P] where P==(Fo^2^+2Fc^2^)/3'
was changed to 'calc'. New tag '_refine_ls_weighting_details' was
created. The value of the new tag was set to
'w==1/[\s^2^(Fo^2^)+(0.1225P)^2^+2.7157P] where P==(Fo^2^+2Fc^2^)/3'.

Automatic conversion script
Id: cif_fix_values 3143 2015-03-26 13:38:13Z robertas 
;
_cod_original_sg_symbol_H-M P21/c
_cod_database_code 7010996

loop_
_symmetry_equiv_pos_as_xyz
'x, y, z'
'-x, y+1/2, -z+1/2'
'-x, -y, -z'
'x, -y-1/2, z-1/2'

loop_
_atom_site_label
_atom_site_type_symbol
_atom_site_fract_x
_atom_site_fract_y
_atom_site_fract_z
_atom_site_U_iso_or_equiv
_atom_site_adp_type
_atom_site_occupancy
_atom_site_calc_flag
_atom_site_refinement_flags
_atom_site_disorder_assembly
_atom_site_disorder_group
Mo1 Mo 0.17930(3) 0.07686(2) 0.74028(2) 0.03768(19) Uani 1 d . . .
P1 P 0.27199(12) -0.02982(7) 0.81934(9) 0.0461(3) Uani 1 d . . .
O31 O 0.3474(4) -0.0708(2) 0.7614(3) 0.0639(11) Uani 1 d . . .
C32 C 0.4005(7) -0.1414(4) 0.7793(5) 0.087(2) Uani 1 d . . .
H32A H 0.4648 -0.1354 0.8245 0.104 Uiso 1 calc R . .
H32B H 0.4207 -0.1601 0.7245 0.104 Uiso 1 calc R . .
H32C H 0.3517 -0.1756 0.8007 0.104 Uiso 1 calc R . .
O41 O 0.3448(3) -0.0090(2) 0.9126(3) 0.0592(10) Uani 1 d . . .
C42 C 0.3965(7) -0.0631(4) 0.9795(5) 0.078(2) Uani 1 d . . .
H42A H 0.3536 -0.1076 0.9747 0.094 Uiso 1 calc R . .
H42B H 0.4014 -0.0427 1.0393 0.094 Uiso 1 calc R . .
H42C H 0.4683 -0.0743 0.9682 0.094 Uiso 1 calc R . .
O51 O 0.1967(3) -0.0968(2) 0.8406(3) 0.0570(9) Uani 1 d . . .
C52 C 0.1249(6) -0.0898(4) 0.9067(5) 0.0711(17) Uani 1 d . . .
H52A H 0.1631 -0.0657 0.9600 0.085 Uiso 1 calc R . .
H52B H 0.1019 -0.1382 0.9224 0.085 Uiso 1 calc R . .
H52C H 0.0622 -0.0609 0.8814 0.085 Uiso 1 calc R . .
P2 P 0.35099(12) 0.10232(8) 0.68442(9) 0.0507(4) Uani 1 d . . .
O61 O 0.3286(4) 0.1759(3) 0.6255(3) 0.0867(15) Uani 1 d . . .
C62 C 0.3832(7) 0.2065(6) 0.5605(6) 0.105(3) Uani 1 d . . .
H62A H 0.4506 0.1806 0.5610 0.126 Uiso 1 calc R . .
H62B H 0.3979 0.2579 0.5739 0.126 Uiso 1 calc R . .
H62C H 0.3385 0.2020 0.5016 0.126 Uiso 1 calc R . .
O71 O 0.3954(4) 0.0470(3) 0.6204(3) 0.0777(13) Uani 1 d . . .
C72 C 0.4919(6) 0.0046(5) 0.6341(6) 0.097(3) Uani 1 d . . .
H72A H 0.5474 0.0303 0.6090 0.117 Uiso 1 calc R . .
H72B H 0.4780 -0.0426 0.6046 0.117 Uiso 1 calc R . .
H72C H 0.5162 -0.0029 0.6978 0.117 Uiso 1 calc R . .
O81 O 0.4469(3) 0.1161(3) 0.7667(3) 0.0765(13) Uani 1 d . . .
C82 C 0.5485(8) 0.1528(7) 0.7635(7) 0.138(4) Uani 1 d . . .
H82A H 0.5655 0.1485 0.7036 0.165 Uiso 1 calc R . .
H82B H 0.6054 0.1303 0.8063 0.165 Uiso 1 calc R . .
H82C H 0.5425 0.2042 0.7784 0.165 Uiso 1 calc R . .
C21 C 0.0503(5) -0.0090(3) 0.6872(4) 0.0609(15) Uani 1 d . . .
H21 H 0.0271 -0.0418 0.7278 0.073 Uiso 1 calc R . .
C22 C 0.0056(4) 0.0613(3) 0.6633(3) 0.0540(13) Uani 1 d . . .
H22 H -0.0490 0.0843 0.6884 0.065 Uiso 1 calc R . .
C23 C 0.0585(4) 0.0915(3) 0.5937(3) 0.0495(12) Uani 1 d . . .
C24 C 0.0382(6) 0.1555(4) 0.5394(4) 0.0709(17) Uani 1 d . . .
H24 H -0.0090 0.1921 0.5530 0.085 Uiso 1 calc R . .
C25 C 0.0894(7) 0.1623(5) 0.4670(4) 0.091(2) Uani 1 d . . .
H25 H 0.0754 0.2039 0.4301 0.109 Uiso 1 calc R . .
C26 C 0.1631(7) 0.1084(6) 0.4458(4) 0.087(2) Uani 1 d . . .
H26 H 0.1945 0.1144 0.3942 0.105 Uiso 1 calc R . .
C27 C 0.1889(5) 0.0485(5) 0.4985(4) 0.0748(19) Uani 1 d . . .
H27 H 0.2396 0.0143 0.4849 0.090 Uiso 1 calc R . .
C28 C 0.1375(4) 0.0381(3) 0.5755(3) 0.0525(13) Uani 1 d . . .
C29 C 0.1379(5) -0.0210(3) 0.6383(4) 0.0585(14) Uani 1 d . . .
H29 H 0.1865 -0.0606 0.6462 0.070 Uiso 1 calc R . .
C11 C 0.2639(5) 0.1430(3) 0.8606(3) 0.0520(13) Uani 1 d . . .
H11 H 0.3377 0.1347 0.8817 0.062 Uiso 1 calc R . .
C12 C 0.1753(5) 0.1053(3) 0.8904(3) 0.0548(13) Uani 1 d . . .
H12 H 0.1815 0.0667 0.9322 0.066 Uiso 1 calc R . .
C13 C 0.0774(5) 0.1367(3) 0.8458(3) 0.0504(12) Uani 1 d . . .
C14 C -0.0337(6) 0.1264(4) 0.8578(4) 0.0723(18) Uani 1 d . . .
H14 H -0.0529 0.0888 0.8946 0.087 Uiso 1 calc R . .
C15 C -0.1107(6) 0.1743(5) 0.8126(6) 0.087(2) Uani 1 d . . .
H15 H -0.1826 0.1703 0.8214 0.104 Uiso 1 calc R . .
C16 C -0.0838(6) 0.2288(4) 0.7541(5) 0.079(2) Uani 1 d . . .
H16 H -0.1391 0.2595 0.7250 0.094 Uiso 1 calc R . .
C17 C 0.0198(6) 0.2395(3) 0.7372(4) 0.0648(16) Uani 1 d . . .
H17 H 0.0349 0.2752 0.6963 0.078 Uiso 1 calc R . .
C18 C 0.1035(4) 0.1935(3) 0.7852(3) 0.0459(11) Uani 1 d . . .
C19 C 0.2198(5) 0.1954(3) 0.7929(3) 0.0511(13) Uani 1 d . . .
H19 H 0.2593 0.2254 0.7597 0.061 Uiso 1 calc R . .
P3 P 0.76596(15) -0.07899(10) 0.83454(11) 0.0640(4) Uani 1 d . . .
F31 F 0.7268(9) -0.0096(4) 0.7827(6) 0.228(5) Uani 1 d . . .
F32 F 0.8613(6) -0.0832(5) 0.7818(4) 0.173(4) Uani 1 d . . .
F33 F 0.8369(5) -0.0322(3) 0.9113(3) 0.122(2) Uani 1 d . . .
F34 F 0.6765(6) -0.0841(5) 0.8938(6) 0.183(4) Uani 1 d . . .
F35 F 0.6956(5) -0.1267(4) 0.7579(4) 0.144(3) Uani 1 d . . .
F36 F 0.8128(8) -0.1511(4) 0.8873(5) 0.179(3) Uani 1 d . . .
P4 P 0.69907(15) 0.30210(9) 1.00327(12) 0.0665(5) Uani 1 d . . .
F41 F 0.6275(11) 0.2445(6) 0.9559(7) 0.269(6) Uani 1 d . . .
F42 F 0.6606(6) 0.2786(7) 1.0896(5) 0.207(4) Uani 1 d . . .
F43 F 0.6098(7) 0.3569(5) 0.9797(9) 0.248(6) Uani 1 d . . .
F44 F 0.7435(7) 0.3244(6) 0.9186(5) 0.195(4) Uani 1 d . . .
F45 F 0.7943(7) 0.2482(5) 1.0327(7) 0.198(4) Uani 1 d . . .
F46 F 0.7822(8) 0.3603(5) 1.0523(8) 0.217(4) Uani 1 d . . .

loop_
_atom_site_aniso_label
_atom_site_aniso_U_11
_atom_site_aniso_U_22
_atom_site_aniso_U_33
_atom_site_aniso_U_23
_atom_site_aniso_U_13
_atom_site_aniso_U_12
Mo1 0.0472(3) 0.0338(3) 0.0315(3) -0.00053(15) 0.00523(17) -0.00205(16)
P1 0.0559(8) 0.0353(6) 0.0456(7) 0.0030(5) 0.0048(6) -0.0016(5)
O31 0.074(3) 0.050(2) 0.071(3) 0.0049(19) 0.023(2) 0.0155(18)
C32 0.115(6) 0.056(4) 0.091(5) 0.008(4) 0.022(4) 0.035(4)
O41 0.070(3) 0.047(2) 0.053(2) 0.0068(17) -0.0088(18) -0.0013(18)
C42 0.101(5) 0.060(4) 0.064(4) 0.015(3) -0.014(4) 0.011(3)
O51 0.069(2) 0.0391(18) 0.065(2) 0.0034(17) 0.0148(19) -0.0058(17)
C52 0.069(4) 0.066(4) 0.082(4) 0.007(3) 0.022(3) -0.009(3)
P2 0.0568(8) 0.0505(7) 0.0465(7) -0.0026(6) 0.0141(6) -0.0100(6)
O61 0.107(4) 0.078(3) 0.083(3) 0.022(3) 0.040(3) -0.009(3)
C62 0.086(5) 0.119(7) 0.110(6) 0.048(6) 0.017(5) -0.020(5)
O71 0.061(3) 0.100(3) 0.074(3) -0.026(3) 0.017(2) 0.007(2)
C72 0.080(5) 0.085(5) 0.130(7) -0.009(5) 0.027(5) 0.020(4)
O81 0.057(2) 0.106(4) 0.066(3) -0.017(3) 0.009(2) -0.031(3)
C82 0.107(7) 0.187(11) 0.118(7) -0.037(8) 0.016(6) -0.093(8)
C21 0.061(3) 0.061(3) 0.055(3) 0.001(3) -0.006(3) -0.027(3)
C22 0.042(3) 0.076(4) 0.042(3) -0.009(3) 0.001(2) -0.009(3)
C23 0.052(3) 0.057(3) 0.036(2) -0.005(2) -0.003(2) -0.002(2)
C24 0.085(5) 0.070(4) 0.051(3) 0.004(3) -0.008(3) 0.013(3)
C25 0.114(6) 0.106(6) 0.046(3) 0.025(4) -0.004(4) -0.001(5)
C26 0.093(5) 0.130(7) 0.038(3) 0.003(4) 0.008(3) -0.019(5)
C27 0.067(4) 0.111(6) 0.046(3) -0.025(4) 0.007(3) -0.001(4)
C28 0.052(3) 0.064(3) 0.039(2) -0.016(2) 0.002(2) -0.002(2)
C29 0.076(4) 0.042(3) 0.052(3) -0.016(2) -0.004(3) 0.004(3)
C11 0.060(3) 0.048(3) 0.044(3) -0.015(2) -0.003(2) 0.005(2)
C12 0.084(4) 0.044(3) 0.037(2) -0.004(2) 0.012(3) 0.007(3)
C13 0.069(3) 0.044(3) 0.041(2) -0.005(2) 0.019(2) 0.000(2)
C14 0.080(4) 0.082(4) 0.065(4) -0.008(3) 0.041(3) -0.005(4)
C15 0.061(4) 0.101(6) 0.104(6) -0.026(5) 0.031(4) 0.007(4)
C16 0.075(5) 0.087(5) 0.073(4) -0.009(4) 0.010(4) 0.029(4)
C17 0.084(4) 0.055(3) 0.055(3) -0.003(3) 0.008(3) 0.014(3)
C18 0.060(3) 0.042(3) 0.037(2) 0.000(2) 0.011(2) 0.008(2)
C19 0.075(4) 0.035(2) 0.047(3) -0.011(2) 0.021(3) -0.007(2)
P3 0.0658(10) 0.0718(11) 0.0556(9) -0.0093(7) 0.0139(7) -0.0005(8)
F31 0.295(12) 0.123(6) 0.215(8) 0.027(6) -0.102(9) 0.056(6)
F32 0.110(4) 0.321(12) 0.100(4) -0.040(5) 0.052(3) -0.036(5)
F33 0.157(5) 0.135(4) 0.070(3) -0.010(3) 0.011(3) -0.073(4)
F34 0.119(5) 0.263(10) 0.189(7) -0.113(7) 0.086(5) -0.058(5)
F35 0.138(5) 0.176(7) 0.114(4) -0.063(4) 0.008(4) -0.038(4)
F36 0.257(9) 0.113(5) 0.159(6) 0.031(5) 0.016(6) 0.027(5)
P4 0.0775(11) 0.0556(9) 0.0676(10) 0.0170(8) 0.0159(8) 0.0023(8)
F41 0.359(15) 0.211(10) 0.198(9) -0.038(7) -0.062(9) -0.160(11)
F42 0.170(7) 0.336(12) 0.134(5) 0.103(7) 0.082(5) 0.041(7)
F43 0.163(7) 0.192(8) 0.407(15) 0.141(10) 0.101(8) 0.109(6)
F44 0.182(7) 0.275(10) 0.142(6) 0.110(7) 0.065(5) 0.009(7)
F45 0.171(7) 0.181(7) 0.259(9) 0.122(7) 0.083(7) 0.094(6)
F46 0.191(8) 0.151(7) 0.291(12) -0.053(7) -0.008(8) -0.055(6)

loop_
_atom_type_symbol
_atom_type_description
_atom_type_scat_dispersion_real
_atom_type_scat_dispersion_imag
_atom_type_scat_source
C C 0.0033 0.0016 'International Tables Vol C Tables 4.2.6.8 and 6.1.1.4'
H H 0.0000 0.0000 'International Tables Vol C Tables 4.2.6.8 and 6.1.1.4'
O O 0.0106 0.0060 'International Tables Vol C Tables 4.2.6.8 and 6.1.1.4'
Mo Mo -1.6832 0.6857 'International Tables Vol C Tables 4.2.6.8 and 6.1.1.4'
P P 0.1023 0.0942 'International Tables Vol C Tables 4.2.6.8 and 6.1.1.4'
F F 0.0171 0.0103 'International Tables Vol C Tables 4.2.6.8 and 6.1.1.4'

loop_
_geom_angle_atom_site_label_1
_geom_angle_atom_site_label_2
_geom_angle_atom_site_label_3
_geom_angle
_geom_angle_site_symmetry_1
_geom_angle_site_symmetry_3
_geom_angle_publ_flag
C11 Mo1 C21 147.2(2) . . ?
C11 Mo1 C22 137.4(2) . . ?
C21 Mo1 C22 35.9(2) . . ?
C11 Mo1 C19 36.34(19) . . ?
C21 Mo1 C19 148.3(2) . . ?
C22 Mo1 C19 114.7(2) . . ?
C11 Mo1 C12 36.4(2) . . ?
C21 Mo1 C12 111.0(2) . . ?
C22 Mo1 C12 109.8(2) . . ?
C19 Mo1 C12 60.16(19) . . ?
C11 Mo1 C29 160.0(2) . . ?
C21 Mo1 C29 36.2(2) . . ?
C22 Mo1 C29 59.6(2) . . ?
C19 Mo1 C29 159.5(2) . . ?
C12 Mo1 C29 139.8(2) . . ?
C11 Mo1 P1 85.08(14) . . ?
C21 Mo1 P1 83.00(16) . . ?
C22 Mo1 P1 118.30(16) . . ?
C19 Mo1 P1 120.59(14) . . ?
C12 Mo1 P1 77.99(14) . . ?
C29 Mo1 P1 75.69(15) . . ?
C11 Mo1 C13 58.3(2) . . ?
C21 Mo1 C13 96.5(2) . . ?
C22 Mo1 C13 80.13(19) . . ?
C19 Mo1 C13 58.40(18) . . ?
C12 Mo1 C13 34.17(19) . . ?
C29 Mo1 C13 132.6(2) . . ?
P1 Mo1 C13 106.81(13) . . ?
C11 Mo1 C18 58.39(18) . . ?
C21 Mo1 C18 113.6(2) . . ?
C22 Mo1 C18 82.4(2) . . ?
C19 Mo1 C18 34.89(18) . . ?
C12 Mo1 C18 57.87(18) . . ?
C29 Mo1 C18 141.2(2) . . ?
P1 Mo1 C18 135.77(12) . . ?
C13 Mo1 C18 34.34(16) . . ?
C11 Mo1 C23 141.73(19) . . ?
C21 Mo1 C23 58.2(2) . . ?
C22 Mo1 C23 35.01(19) . . ?
C19 Mo1 C23 105.68(19) . . ?
C12 Mo1 C23 137.1(2) . . ?
C29 Mo1 C23 57.56(19) . . ?
P1 Mo1 C23 133.16(13) . . ?
C13 Mo1 C23 103.02(19) . . ?
C18 Mo1 C23 87.02(17) . . ?
C11 Mo1 P2 82.01(16) . . ?
C21 Mo1 P2 127.50(17) . . ?
C22 Mo1 P2 130.60(14) . . ?
C19 Mo1 P2 78.02(14) . . ?
C12 Mo1 P2 116.97(16) . . ?
C29 Mo1 P2 91.43(17) . . ?
P1 Mo1 P2 86.97(5) . . ?
C13 Mo1 P2 135.56(14) . . ?
C18 Mo1 P2 109.29(13) . . ?
C23 Mo1 P2 96.27(14) . . ?
C11 Mo1 C28 155.6(2) . . ?
C21 Mo1 C28 57.1(2) . . ?
C22 Mo1 C28 57.12(18) . . ?
C19 Mo1 C28 125.86(19) . . ?
C12 Mo1 C28 166.6(2) . . ?
C29 Mo1 C28 33.67(19) . . ?
P1 Mo1 C28 104.76(14) . . ?
C13 Mo1 C28 135.31(18) . . ?
C18 Mo1 C28 118.81(17) . . ?
C23 Mo1 C28 33.46(18) . . ?
P2 Mo1 C28 76.40(13) . . ?
O31 P1 O41 107.2(2) . . ?
O31 P1 O51 100.4(2) . . ?
O41 P1 O51 105.7(2) . . ?
O31 P1 Mo1 112.38(16) . . ?
O41 P1 Mo1 113.19(15) . . ?
O51 P1 Mo1 116.73(16) . . ?
C32 O31 P1 127.9(4) . . ?
C42 O41 P1 124.5(4) . . ?
C52 O51 P1 121.5(4) . . ?
O71 P2 O81 106.4(3) . . ?
O71 P2 O61 103.9(3) . . ?
O81 P2 O61 109.7(3) . . ?
O71 P2 Mo1 120.8(2) . . ?
O81 P2 Mo1 110.24(17) . . ?
O61 P2 Mo1 105.3(2) . . ?
C62 O61 P2 131.1(6) . . ?
C72 O71 P2 130.2(5) . . ?
C82 O81 P2 126.6(5) . . ?
C22 C21 C29 108.0(5) . . ?
C22 C21 Mo1 72.5(3) . . ?
C29 C21 Mo1 74.2(3) . . ?
C21 C22 C23 108.5(5) . . ?
C21 C22 Mo1 71.6(3) . . ?
C23 C22 Mo1 78.8(3) . . ?
C24 C23 C22 132.2(6) . . ?
C24 C23 C28 120.0(5) . . ?
C22 C23 C28 107.4(5) . . ?
C24 C23 Mo1 128.7(4) . . ?
C22 C23 Mo1 66.2(3) . . ?
C28 C23 Mo1 76.4(3) . . ?
C25 C24 C23 118.3(7) . . ?
C24 C25 C26 122.1(7) . . ?
C27 C26 C25 121.4(6) . . ?
C26 C27 C28 119.1(7) . . ?
C29 C28 C27 133.2(6) . . ?
C29 C28 C23 107.6(5) . . ?
C27 C28 C23 118.9(6) . . ?
C29 C28 Mo1 65.5(3) . . ?
C27 C28 Mo1 135.0(4) . . ?
C23 C28 Mo1 70.2(3) . . ?
C28 C29 C21 108.0(5) . . ?
C28 C29 Mo1 80.8(3) . . ?
C21 C29 Mo1 69.6(3) . . ?
C19 C11 C12 108.3(5) . . ?
C19 C11 Mo1 73.4(3) . . ?
C12 C11 Mo1 73.8(3) . . ?
C13 C12 C11 108.2(5) . . ?
C13 C12 Mo1 77.9(3) . . ?
C11 C12 Mo1 69.8(3) . . ?
C12 C13 C14 131.5(5) . . ?
C12 C13 C18 108.3(5) . . ?
C14 C13 C18 119.8(5) . . ?
C12 C13 Mo1 68.0(3) . . ?
C14 C13 Mo1 130.0(4) . . ?
C18 C13 Mo1 73.1(3) . . ?
C15 C14 C13 117.3(6) . . ?
C14 C15 C16 122.0(7) . . ?
C17 C16 C15 123.4(7) . . ?
C16 C17 C18 117.0(6) . . ?
C17 C18 C19 131.8(5) . . ?
C17 C18 C13 120.4(5) . . ?
C19 C18 C13 107.5(4) . . ?
C17 C18 Mo1 130.2(4) . . ?
C19 C18 Mo1 67.1(3) . . ?
C13 C18 Mo1 72.6(3) . . ?
C11 C19 C18 107.5(5) . . ?
C11 C19 Mo1 70.2(3) . . ?
C18 C19 Mo1 78.1(3) . . ?
F31 P3 F32 89.2(6) . . ?
F31 P3 F34 98.3(6) . . ?
F32 P3 F34 172.5(5) . . ?
F31 P3 F33 91.2(4) . . ?
F32 P3 F33 90.9(4) . . ?
F34 P3 F33 88.9(3) . . ?
F31 P3 F35 89.4(4) . . ?
F32 P3 F35 88.9(4) . . ?
F34 P3 F35 91.2(4) . . ?
F33 P3 F35 179.4(4) . . ?
F31 P3 F36 177.1(6) . . ?
F32 P3 F36 88.0(5) . . ?
F34 P3 F36 84.4(5) . . ?
F33 P3 F36 88.0(4) . . ?
F35 P3 F36 91.4(5) . . ?
F41 P4 F43 89.4(7) . . ?
F41 P4 F42 87.6(6) . . ?
F43 P4 F42 93.1(5) . . ?
F41 P4 F44 93.6(6) . . ?
F43 P4 F44 89.5(5) . . ?
F42 P4 F44 177.1(4) . . ?
F41 P4 F45 93.6(7) . . ?
F43 P4 F45 176.5(7) . . ?
F42 P4 F45 85.4(5) . . ?
F44 P4 F45 91.9(4) . . ?
F41 P4 F46 176.1(7) . . ?
F43 P4 F46 94.1(6) . . ?
F42 P4 F46 93.9(6) . . ?
F44 P4 F46 84.7(6) . . ?
F45 P4 F46 82.9(6) . . ?

loop_
_geom_bond_atom_site_label_1
_geom_bond_atom_site_label_2
_geom_bond_distance
_geom_bond_site_symmetry_2
_geom_bond_publ_flag
Mo1 C11 2.263(5) . ?
Mo1 C21 2.272(5) . ?
Mo1 C22 2.284(5) . ?
Mo1 C19 2.305(5) . ?
Mo1 C12 2.316(5) . ?
Mo1 C29 2.334(5) . ?
Mo1 P1 2.4422(13) . ?
Mo1 C13 2.443(5) . ?
Mo1 C18 2.449(5) . ?
Mo1 C23 2.450(5) . ?
Mo1 P2 2.4694(15) . ?
Mo1 C28 2.531(5) . ?
P1 O31 1.570(4) . ?
P1 O41 1.573(4) . ?
P1 O51 1.596(4) . ?
O31 C32 1.438(7) . ?
O41 C42 1.464(7) . ?
O51 C52 1.449(7) . ?
P2 O71 1.550(5) . ?
P2 O81 1.580(4) . ?
P2 O61 1.592(5) . ?
O61 C62 1.394(8) . ?
O71 C72 1.410(8) . ?
O81 C82 1.436(9) . ?
C21 C22 1.406(9) . ?
C21 C29 1.432(9) . ?
C22 C23 1.433(8) . ?
C23 C24 1.411(8) . ?
C23 C28 1.436(8) . ?
C24 C25 1.354(10) . ?
C25 C26 1.412(12) . ?
C26 C27 1.344(12) . ?
C27 C28 1.426(8) . ?
C28 C29 1.421(8) . ?
C11 C19 1.425(7) . ?
C11 C12 1.432(8) . ?
C12 C13 1.403(8) . ?
C13 C14 1.437(8) . ?
C13 C18 1.444(7) . ?
C14 C15 1.379(11) . ?
C15 C16 1.396(11) . ?
C16 C17 1.371(10) . ?
C17 C18 1.425(8) . ?
C18 C19 1.432(8) . ?
P3 F31 1.509(7) . ?
P3 F32 1.538(6) . ?
P3 F34 1.542(6) . ?
P3 F33 1.569(5) . ?
P3 F35 1.574(6) . ?
P3 F36 1.581(7) . ?
P4 F41 1.469(7) . ?
P4 F43 1.483(7) . ?
P4 F42 1.516(6) . ?
P4 F44 1.522(6) . ?
P4 F45 1.538(6) . ?
P4 F46 1.564(8) . ?
